data_7711722
loop_
_publ_author_name
'Mishra, Manish Kumar'
'Smetana, Volodymyr'
'Hiti, Ethan A.'
'Wineinger, Hannah B.'
'Qu, Fengrui'
'Mudring, Anja-Verena'
'Rogers, Robin D.'

_publ_section_title
;
 CO2 capture from ambient air via crystallization with tetraalkylammonium
 hydroxides
;
_journal_name_full 'Dalton Transactions'
_journal_paper_doi 10.1039/D2DT02262A
_journal_year 2022
_chemical_formula_sum 'C25 H49 N7 O6'
_chemical_formula_weight 543.71
_space_group_crystal_system triclinic
_space_group_IT_number 2
_space_group_name_Hall '-P 1'
_space_group_name_H-M_alt 'P -1'
_atom_sites_solution_hydrogens mixed
_audit_creation_method SHELXL-2018/3
_audit_update_record
;
2022-05-01 deposited with the CCDC.	2022-10-07 downloaded from the CCDC.
;
_cell_angle_alpha 92.593(5)
_cell_angle_beta 90.061(5)
_cell_angle_gamma 99.413(5)
_cell_formula_units_Z 2
_cell_length_a 7.8643(10)
_cell_length_b 9.6531(12)
_cell_length_c 20.203(2)
_cell_measurement_reflns_used 37931
_cell_measurement_temperature 273(2)
_cell_measurement_theta_max 26.666
_cell_measurement_theta_min 2.324
_cell_volume 1511.5(3)
_computing_structure_refinement 'SHELXL-2018/3 (Sheldrick, 2018)'
_computing_structure_solution 'SHELXT 2014/4 (Sheldrick, 2014)'
_diffrn_ambient_temperature 273(2)
_diffrn_measured_fraction_theta_full 0.999
_diffrn_measured_fraction_theta_max 0.981
_diffrn_measurement_device_type 'Bruker Venture'
_diffrn_radiation_type MoK\a
_diffrn_radiation_wavelength 0.71073
_diffrn_reflns_av_R_equivalents 0.0854
_diffrn_reflns_av_unetI/netI 0.0606
_diffrn_reflns_Laue_measured_fraction_full 0.999
_diffrn_reflns_Laue_measured_fraction_max 0.981
_diffrn_reflns_limit_h_max 9
_diffrn_reflns_limit_h_min -9
_diffrn_reflns_limit_k_max 12
_diffrn_reflns_limit_k_min -12
_diffrn_reflns_limit_l_max 25
_diffrn_reflns_limit_l_min -25
_diffrn_reflns_number 37931
_diffrn_reflns_point_group_measured_fraction_full 0.999
_diffrn_reflns_point_group_measured_fraction_max 0.981
_diffrn_reflns_theta_full 25.242
_diffrn_reflns_theta_max 26.666
_diffrn_reflns_theta_min 2.324
_exptl_absorpt_coefficient_mu 0.086
_exptl_crystal_density_diffrn 1.195
_exptl_crystal_description block
_exptl_crystal_F_000 592
_refine_diff_density_max 0.210
_refine_diff_density_min -0.226
_refine_diff_density_rms 0.051
_refine_ls_extinction_method none
_refine_ls_goodness_of_fit_ref 1.018
_refine_ls_hydrogen_treatment mixed
_refine_ls_matrix_type full
_refine_ls_number_parameters 395
_refine_ls_number_reflns 6239
_refine_ls_number_restraints 0
_refine_ls_restrained_S_all 1.018
_refine_ls_R_factor_all 0.0928
_refine_ls_R_factor_gt 0.0497
_refine_ls_shift/su_max 0.000
_refine_ls_shift/su_mean 0.000
_refine_ls_structure_factor_coef Fsqd
_refine_ls_weighting_details 'w=1/[\s^2^(Fo^2^)+(0.0335P)^2^+0.8752P] where P=(Fo^2^+2Fc^2^)/3'
_refine_ls_weighting_scheme calc
_refine_ls_wR_factor_gt 0.0934
_refine_ls_wR_factor_ref 0.1068
_reflns_Friedel_coverage 0.000
_reflns_number_gt 4307
_reflns_number_total 6239
_reflns_threshold_expression 'I > 2\s(I)'
_cod_data_source_file d2dt02262a1.cif
_cod_data_source_block s1_a
_cod_database_code 7711722
_shelx_shelxl_version_number 2018/3
_shelx_space_group_comment
;
The symmetry employed for this shelxl refinement is uniquely defined
by the following loop, which should always be used as a source of
symmetry information in preference to the above space-group names.
They are only intended as comments.
;

loop_
_space_group_symop_operation_xyz
'x, y, z'
'-x, -y, -z'

loop_
_atom_site_label
_atom_site_type_symbol
_atom_site_fract_x
_atom_site_fract_y
_atom_site_fract_z
_atom_site_U_iso_or_equiv
_atom_site_adp_type
_atom_site_occupancy
_atom_site_site_symmetry_order
_atom_site_calc_flag
_atom_site_refinement_flags_posn
_atom_site_refinement_flags_adp
_atom_site_refinement_flags_occupancy
_atom_site_disorder_assembly
_atom_site_disorder_group
O3 O 1.03251(19) 0.69654(17) 0.32008(7) 0.0258(3) Uani 1 1 d . . . . .
O1 O 0.81733(17) 0.86360(13) 0.26741(6) 0.0253(3) Uani 1 1 d . . . . .
O2 O 0.90900(17) 1.39791(13) 0.32280(6) 0.0226(3) Uani 1 1 d . . . . .
O4 O 0.91638(17) 0.60881(13) 0.14570(6) 0.0262(3) Uani 1 1 d . . . . .
O5 O 0.94136(19) 0.65687(14) 0.03980(7) 0.0300(3) Uani 1 1 d . . . . .
O6 O 1.01718(18) 0.45877(14) 0.07523(6) 0.0279(3) Uani 1 1 d . . . . .
N2 N 0.86084(19) 1.08096(15) 0.22602(7) 0.0199(3) Uani 1 1 d . . . . .
N5 N 0.8449(2) 1.17561(16) 0.35747(8) 0.0214(4) Uani 1 1 d . . . . .
N1 N 0.9216(2) 1.29969(17) 0.18492(9) 0.0217(4) Uani 1 1 d . . . . .
N6 N 0.9206(2) 1.36775(16) 0.43367(7) 0.0211(4) Uani 1 1 d . . . . .
N7 N 0.43657(18) 0.48577(15) 0.24278(7) 0.0184(3) Uani 1 1 d . . . . .
N3 N 0.8763(2) 0.87985(17) 0.15766(8) 0.0232(4) Uani 1 1 d . . . . .
N4 N 0.9293(2) 1.3323(2) 0.54391(8) 0.0281(4) Uani 1 1 d . . . . .
C1 C 0.9026(2) 1.16126(19) 0.17412(9) 0.0194(4) Uani 1 1 d . . . . .
C4 C 0.8502(2) 0.93966(19) 0.21910(9) 0.0200(4) Uani 1 1 d . . . . .
C6 C 0.9009(2) 1.2774(2) 0.48308(9) 0.0223(4) Uani 1 1 d . . . . .
C5 C 0.8930(2) 1.31827(19) 0.37058(9) 0.0190(4) Uani 1 1 d . . . . .
C2 C 0.9274(3) 1.1010(2) 0.10976(9) 0.0227(4) Uani 1 1 d . . . . .
C13 C 0.5652(2) 0.55340(19) 0.29548(9) 0.0199(4) Uani 1 1 d . . . . .
H13A H 0.639381 0.631790 0.276564 0.024 Uiso 1 1 calc R U . . .
H13B H 0.637264 0.485395 0.306988 0.024 Uiso 1 1 calc R U . . .
C7 C 0.8520(2) 1.1293(2) 0.47011(10) 0.0240(4) Uani 1 1 d . . . . .
C8 C 0.8279(2) 1.0839(2) 0.40677(10) 0.0232(4) Uani 1 1 d . . . . .
C25 C 0.9588(2) 0.57121(19) 0.08939(9) 0.0213(4) Uani 1 1 d . . . . .
C10 C 0.3248(2) 0.59005(19) 0.22061(9) 0.0217(4) Uani 1 1 d . . . . .
H10A H 0.244741 0.544007 0.186797 0.026 Uiso 1 1 calc R U . . .
H10B H 0.257621 0.616064 0.258029 0.026 Uiso 1 1 calc R U . . .
C18 C 0.4087(2) 0.25435(19) 0.30325(10) 0.0232(4) Uani 1 1 d . . . . .
H18A H 0.466773 0.297340 0.343247 0.028 Uiso 1 1 calc R U . . .
H18B H 0.494971 0.225804 0.273671 0.028 Uiso 1 1 calc R U . . .
C14 C 0.4877(2) 0.6065(2) 0.35876(9) 0.0236(4) Uani 1 1 d . . . . .
H14A H 0.403668 0.532176 0.375979 0.028 Uiso 1 1 calc R U . . .
H14B H 0.429437 0.684629 0.349369 0.028 Uiso 1 1 calc R U . . .
C3 C 0.9139(3) 0.9599(2) 0.10421(10) 0.0243(4) Uani 1 1 d . . . . .
C9 C 0.4254(2) 0.72315(19) 0.19326(9) 0.0225(4) Uani 1 1 d . . . . .
H9A H 0.491966 0.698506 0.155416 0.027 Uiso 1 1 calc R U . . .
H9B H 0.505058 0.770699 0.226853 0.027 Uiso 1 1 calc R U . . .
C21 C 0.5401(2) 0.4379(2) 0.18516(9) 0.0214(4) Uani 1 1 d . . . . .
H21A H 0.624249 0.517276 0.172717 0.026 Uiso 1 1 calc R U . . .
H21B H 0.603153 0.366875 0.200422 0.026 Uiso 1 1 calc R U . . .
C17 C 0.3182(2) 0.36133(19) 0.26997(9) 0.0219(4) Uani 1 1 d . . . . .
H17A H 0.247313 0.313366 0.233880 0.026 Uiso 1 1 calc R U . . .
H17B H 0.241736 0.396635 0.301876 0.026 Uiso 1 1 calc R U . . .
C11 C 0.3044(3) 0.8218(2) 0.17232(10) 0.0275(5) Uani 1 1 d . . . . .
H11A H 0.233559 0.777911 0.135354 0.033 Uiso 1 1 calc R U . . .
H11B H 0.228508 0.837295 0.208760 0.033 Uiso 1 1 calc R U . . .
C15 C 0.6299(3) 0.6538(2) 0.41002(9) 0.0268(5) Uani 1 1 d . . . . .
H15A H 0.716137 0.724606 0.391394 0.032 Uiso 1 1 calc R U . . .
H15B H 0.685214 0.574257 0.419841 0.032 Uiso 1 1 calc R U . . .
C22 C 0.4378(3) 0.3782(2) 0.12364(9) 0.0259(4) Uani 1 1 d . . . . .
H22A H 0.380381 0.449937 0.105584 0.031 Uiso 1 1 calc R U . . .
H22B H 0.350403 0.300253 0.135195 0.031 Uiso 1 1 calc R U . . .
C12 C 0.4024(3) 0.9628(2) 0.15215(10) 0.0310(5) Uani 1 1 d . . . . .
H12A H 0.321935 1.021736 0.139341 0.046 Uiso 1 1 calc R U . . .
H12B H 0.470990 1.007464 0.188881 0.046 Uiso 1 1 calc R U . . .
H12C H 0.476038 0.948111 0.115514 0.046 Uiso 1 1 calc R U . . .
C20 C 0.3661(3) 0.0139(2) 0.35179(11) 0.0319(5) Uani 1 1 d . . . . .
H20A H 0.280451 -0.064974 0.361907 0.048 Uiso 1 1 calc R U . . .
H20B H 0.447635 -0.016367 0.321288 0.048 Uiso 1 1 calc R U . . .
H20C H 0.424874 0.052614 0.391784 0.048 Uiso 1 1 calc R U . . .
C19 C 0.2797(3) 0.1252(2) 0.32073(11) 0.0296(5) Uani 1 1 d . . . . .
H19A H 0.195760 0.153958 0.351377 0.036 Uiso 1 1 calc R U . . .
H19B H 0.218527 0.084961 0.280865 0.036 Uiso 1 1 calc R U . . .
C23 C 0.5574(3) 0.3281(2) 0.07193(10) 0.0344(5) Uani 1 1 d . . . . .
H23A H 0.643136 0.407220 0.060307 0.041 Uiso 1 1 calc R U . . .
H23B H 0.617482 0.259261 0.091121 0.041 Uiso 1 1 calc R U . . .
C16 C 0.5640(3) 0.7140(2) 0.47434(10) 0.0376(5) Uani 1 1 d . . . . .
H16A H 0.658625 0.742012 0.504712 0.056 Uiso 1 1 calc R U . . .
H16B H 0.511411 0.794184 0.465163 0.056 Uiso 1 1 calc R U . . .
H16C H 0.480479 0.643791 0.493619 0.056 Uiso 1 1 calc R U . . .
C24 C 0.4647(3) 0.2635(3) 0.00958(11) 0.0456(6) Uani 1 1 d . . . . .
H24A H 0.546642 0.234034 -0.020969 0.068 Uiso 1 1 calc R U . . .
H24B H 0.381488 0.183604 0.020482 0.068 Uiso 1 1 calc R U . . .
H24C H 0.407157 0.331652 -0.010350 0.068 Uiso 1 1 calc R U . . .
H12 H 0.955(2) 1.158(2) 0.0732(10) 0.028(5) Uiso 1 1 d . . . . .
H9 H 0.839(3) 1.069(2) 0.5061(10) 0.031(6) Uiso 1 1 d . . . . .
H11 H 0.930(2) 0.906(2) 0.0628(9) 0.021(5) Uiso 1 1 d . . . . .
H7 H 0.841(3) 1.143(2) 0.3152(10) 0.029(6) Uiso 1 1 d . . . . .
H8 H 0.797(3) 0.984(2) 0.3911(10) 0.031(6) Uiso 1 1 d . . . . .
H10 H 0.922(3) 1.282(2) 0.5790(11) 0.035(6) Uiso 1 1 d . . . . .
H4 H 0.882(3) 0.776(3) 0.1554(11) 0.051(7) Uiso 1 1 d . . . . .
H3 H 0.967(3) 0.742(3) 0.2985(12) 0.051(8) Uiso 1 1 d . . . . .
H5 H 0.913(3) 1.335(2) 0.2293(12) 0.044(7) Uiso 1 1 d . . . . .
H6 H 0.952(3) 1.356(2) 0.1506(11) 0.039(6) Uiso 1 1 d . . . . .
H1 H 0.968(3) 0.607(2) -0.0046(12) 0.050(7) Uiso 1 1 d . . . . .
H13 H 0.971(3) 1.427(3) 0.5497(11) 0.045(7) Uiso 1 1 d . . . . .
H2 H 0.984(3) 0.605(3) 0.3189(12) 0.057(8) Uiso 1 1 d . . . . .

loop_
_atom_site_aniso_label
_atom_site_aniso_U_11
_atom_site_aniso_U_22
_atom_site_aniso_U_33
_atom_site_aniso_U_23
_atom_site_aniso_U_13
_atom_site_aniso_U_12
O3 0.0276(8) 0.0249(9) 0.0252(7) 0.0036(6) 0.0000(6) 0.0043(7)
O1 0.0314(8) 0.0187(7) 0.0255(7) 0.0044(6) 0.0007(6) 0.0021(6)
O2 0.0283(8) 0.0187(7) 0.0219(7) 0.0025(6) 0.0000(6) 0.0068(6)
O4 0.0334(8) 0.0186(7) 0.0258(7) -0.0003(6) 0.0042(6) 0.0026(6)
O5 0.0458(9) 0.0214(8) 0.0249(8) 0.0017(6) 0.0007(7) 0.0117(7)
O6 0.0395(9) 0.0211(8) 0.0253(7) 0.0022(6) 0.0035(6) 0.0112(6)
N2 0.0212(9) 0.0165(8) 0.0219(8) 0.0008(7) -0.0031(7) 0.0024(6)
N5 0.0225(9) 0.0204(9) 0.0210(9) -0.0005(7) -0.0009(7) 0.0025(7)
N1 0.0278(10) 0.0169(9) 0.0205(9) 0.0026(7) -0.0020(7) 0.0037(7)
N6 0.0218(9) 0.0211(9) 0.0210(8) 0.0010(7) 0.0006(7) 0.0054(7)
N7 0.0141(8) 0.0165(8) 0.0250(8) 0.0020(6) 0.0000(6) 0.0037(6)
N3 0.0267(9) 0.0170(9) 0.0262(9) 0.0013(7) 0.0001(7) 0.0043(7)
N4 0.0369(11) 0.0254(10) 0.0205(9) 0.0049(8) -0.0023(8) -0.0006(8)
C1 0.0158(10) 0.0184(10) 0.0246(10) 0.0013(8) -0.0041(8) 0.0043(7)
C4 0.0169(10) 0.0192(10) 0.0237(10) -0.0019(8) -0.0030(8) 0.0033(8)
C6 0.0153(10) 0.0268(11) 0.0255(10) 0.0037(9) -0.0005(8) 0.0045(8)
C5 0.0150(10) 0.0191(10) 0.0235(10) 0.0003(8) 0.0010(8) 0.0050(7)
C2 0.0281(11) 0.0192(11) 0.0212(10) 0.0022(8) -0.0011(8) 0.0044(8)
C13 0.0174(10) 0.0170(10) 0.0250(10) 0.0009(8) -0.0019(8) 0.0016(8)
C7 0.0246(11) 0.0231(11) 0.0246(11) 0.0068(9) 0.0000(8) 0.0030(8)
C8 0.0211(11) 0.0185(11) 0.0304(11) 0.0036(9) 0.0027(8) 0.0037(8)
C25 0.0208(10) 0.0164(10) 0.0252(10) 0.0004(8) -0.0012(8) -0.0016(8)
C10 0.0173(10) 0.0207(10) 0.0287(10) 0.0019(8) -0.0015(8) 0.0078(8)
C18 0.0189(10) 0.0178(10) 0.0329(11) 0.0024(8) 0.0002(8) 0.0023(8)
C14 0.0212(11) 0.0213(10) 0.0290(10) 0.0000(8) 0.0017(8) 0.0064(8)
C3 0.0261(11) 0.0251(11) 0.0224(10) -0.0030(9) 0.0014(8) 0.0079(9)
C9 0.0200(10) 0.0190(10) 0.0286(10) 0.0016(8) -0.0003(8) 0.0036(8)
C21 0.0183(10) 0.0205(10) 0.0260(10) 0.0006(8) 0.0017(8) 0.0057(8)
C17 0.0172(10) 0.0182(10) 0.0300(10) 0.0033(8) 0.0016(8) 0.0011(8)
C11 0.0242(11) 0.0214(11) 0.0374(12) 0.0050(9) -0.0050(9) 0.0039(8)
C15 0.0272(11) 0.0243(11) 0.0285(11) -0.0007(9) 0.0008(9) 0.0041(9)
C22 0.0228(11) 0.0243(11) 0.0313(11) -0.0019(9) -0.0034(9) 0.0065(8)
C12 0.0329(12) 0.0220(11) 0.0385(12) 0.0049(9) -0.0045(10) 0.0049(9)
C20 0.0300(12) 0.0217(11) 0.0436(13) 0.0086(9) 0.0001(10) 0.0006(9)
C19 0.0225(11) 0.0239(11) 0.0420(12) 0.0074(9) 0.0000(9) 0.0009(9)
C23 0.0302(12) 0.0442(14) 0.0299(11) -0.0086(10) -0.0042(9) 0.0124(10)
C16 0.0400(14) 0.0414(14) 0.0310(12) -0.0073(10) 0.0003(10) 0.0077(11)
C24 0.0518(16) 0.0511(16) 0.0352(13) -0.0116(11) -0.0096(11) 0.0161(12)

loop_
_atom_type_symbol
_atom_type_description
_atom_type_scat_dispersion_real
_atom_type_scat_dispersion_imag
_atom_type_scat_source
C C 0.0033 0.0016 'International Tables Vol C Tables 4.2.6.8 and 6.1.1.4'
H H 0.0000 0.0000 'International Tables Vol C Tables 4.2.6.8 and 6.1.1.4'
N N 0.0061 0.0033 'International Tables Vol C Tables 4.2.6.8 and 6.1.1.4'
O O 0.0106 0.0060 'International Tables Vol C Tables 4.2.6.8 and 6.1.1.4'

loop_
_geom_angle_atom_site_label_1
_geom_angle_atom_site_label_2
_geom_angle_atom_site_label_3
_geom_angle
_geom_angle_site_symmetry_1
_geom_angle_site_symmetry_3
_geom_angle_publ_flag
H3 O3 H2 108(2) . . ?
C25 O5 H1 108.5(12) . . ?
C1 N2 C4 120.22(16) . . ?
C8 N5 C5 121.36(17) . . ?
C8 N5 H7 119.5(13) . . ?
C5 N5 H7 118.5(13) . . ?
C1 N1 H5 117.6(14) . . ?
C1 N1 H6 118.8(14) . . ?
H5 N1 H6 123.4(19) . . ?
C5 N6 C6 119.55(16) . . ?
C13 N7 C17 110.34(13) . . ?
C13 N7 C21 106.92(13) . . ?
C17 N7 C21 110.44(14) . . ?
C13 N7 C10 110.68(14) . . ?
C17 N7 C10 107.78(13) . . ?
C21 N7 C10 110.70(13) . . ?
C3 N3 C4 121.31(17) . . ?
C3 N3 H4 121.5(13) . . ?
C4 N3 H4 116.7(13) . . ?
C6 N4 H10 123.3(14) . . ?
C6 N4 H13 118.8(14) . . ?
H10 N4 H13 118(2) . . ?
N1 C1 N2 117.45(17) . . ?
N1 C1 C2 121.00(17) . . ?
N2 C1 C2 121.55(17) . . ?
O1 C4 N2 121.13(17) . . ?
O1 C4 N3 119.90(17) . . ?
N2 C4 N3 118.97(16) . . ?
N4 C6 N6 116.73(18) . . ?
N4 C6 C7 121.74(18) . . ?
N6 C6 C7 121.53(17) . . ?
O2 C5 N6 122.07(17) . . ?
O2 C5 N5 118.49(16) . . ?
N6 C5 N5 119.44(16) . . ?
C3 C2 C1 116.81(18) . . ?
C3 C2 H12 122.0(12) . . ?
C1 C2 H12 121.2(12) . . ?
N7 C13 C14 115.57(15) . . ?
N7 C13 H13A 108.4 . . ?
C14 C13 H13A 108.4 . . ?
N7 C13 H13B 108.4 . . ?
C14 C13 H13B 108.4 . . ?
H13A C13 H13B 107.4 . . ?
C8 C7 C6 117.22(18) . . ?
C8 C7 H9 123.6(13) . . ?
C6 C7 H9 119.2(13) . . ?
C7 C8 N5 120.87(19) . . ?
C7 C8 H8 125.1(11) . . ?
N5 C8 H8 114.1(11) . . ?
O4 C25 O6 124.86(17) . . ?
O4 C25 O5 117.29(17) . . ?
O6 C25 O5 117.85(17) . . ?
C9 C10 N7 114.27(15) . . ?
C9 C10 H10A 108.7 . . ?
N7 C10 H10A 108.7 . . ?
C9 C10 H10B 108.7 . . ?
N7 C10 H10B 108.7 . . ?
H10A C10 H10B 107.6 . . ?
C17 C18 C19 110.90(16) . . ?
C17 C18 H18A 109.5 . . ?
C19 C18 H18A 109.5 . . ?
C17 C18 H18B 109.5 . . ?
C19 C18 H18B 109.5 . . ?
H18A C18 H18B 108.0 . . ?
C13 C14 C15 109.61(15) . . ?
C13 C14 H14A 109.7 . . ?
C15 C14 H14A 109.7 . . ?
C13 C14 H14B 109.7 . . ?
C15 C14 H14B 109.7 . . ?
H14A C14 H14B 108.2 . . ?
C2 C3 N3 121.06(18) . . ?
C2 C3 H11 124.5(11) . . ?
N3 C3 H11 114.4(11) . . ?
C10 C9 C11 110.99(15) . . ?
C10 C9 H9A 109.4 . . ?
C11 C9 H9A 109.4 . . ?
C10 C9 H9B 109.4 . . ?
C11 C9 H9B 109.4 . . ?
H9A C9 H9B 108.0 . . ?
C22 C21 N7 116.20(15) . . ?
C22 C21 H21A 108.2 . . ?
N7 C21 H21A 108.2 . . ?
C22 C21 H21B 108.2 . . ?
N7 C21 H21B 108.2 . . ?
H21A C21 H21B 107.4 . . ?
N7 C17 C18 115.36(15) . . ?
N7 C17 H17A 108.4 . . ?
C18 C17 H17A 108.4 . . ?
N7 C17 H17B 108.4 . . ?
C18 C17 H17B 108.4 . . ?
H17A C17 H17B 107.5 . . ?
C12 C11 C9 112.04(16) . . ?
C12 C11 H11A 109.2 . . ?
C9 C11 H11A 109.2 . . ?
C12 C11 H11B 109.2 . . ?
C9 C11 H11B 109.2 . . ?
H11A C11 H11B 107.9 . . ?
C14 C15 C16 113.04(17) . . ?
C14 C15 H15A 109.0 . . ?
C16 C15 H15A 109.0 . . ?
C14 C15 H15B 109.0 . . ?
C16 C15 H15B 109.0 . . ?
H15A C15 H15B 107.8 . . ?
C21 C22 C23 110.04(16) . . ?
C21 C22 H22A 109.7 . . ?
C23 C22 H22A 109.7 . . ?
C21 C22 H22B 109.7 . . ?
C23 C22 H22B 109.7 . . ?
H22A C22 H22B 108.2 . . ?
C11 C12 H12A 109.5 . . ?
C11 C12 H12B 109.5 . . ?
H12A C12 H12B 109.5 . . ?
C11 C12 H12C 109.5 . . ?
H12A C12 H12C 109.5 . . ?
H12B C12 H12C 109.5 . . ?
C19 C20 H20A 109.5 . . ?
C19 C20 H20B 109.5 . . ?
H20A C20 H20B 109.5 . . ?
C19 C20 H20C 109.5 . . ?
H20A C20 H20C 109.5 . . ?
H20B C20 H20C 109.5 . . ?
C20 C19 C18 112.40(16) . . ?
C20 C19 H19A 109.1 . . ?
C18 C19 H19A 109.1 . . ?
C20 C19 H19B 109.1 . . ?
C18 C19 H19B 109.1 . . ?
H19A C19 H19B 107.9 . . ?
C24 C23 C22 113.41(18) . . ?
C24 C23 H23A 108.9 . . ?
C22 C23 H23A 108.9 . . ?
C24 C23 H23B 108.9 . . ?
C22 C23 H23B 108.9 . . ?
H23A C23 H23B 107.7 . . ?
C15 C16 H16A 109.5 . . ?
C15 C16 H16B 109.5 . . ?
H16A C16 H16B 109.5 . . ?
C15 C16 H16C 109.5 . . ?
H16A C16 H16C 109.5 . . ?
H16B C16 H16C 109.5 . . ?
C23 C24 H24A 109.5 . . ?
C23 C24 H24B 109.5 . . ?
H24A C24 H24B 109.5 . . ?
C23 C24 H24C 109.5 . . ?
H24A C24 H24C 109.5 . . ?
H24B C24 H24C 109.5 . . ?

loop_
_geom_bond_atom_site_label_1
_geom_bond_atom_site_label_2
_geom_bond_distance
_geom_bond_site_symmetry_2
_geom_bond_publ_flag
O3 H3 0.86(3) . ?
O3 H2 0.90(3) . ?
O1 C4 1.250(2) . ?
O2 C5 1.255(2) . ?
O4 C25 1.241(2) . ?
O5 C25 1.348(2) . ?
O5 H1 1.04(2) . ?
O6 C25 1.267(2) . ?
N2 C1 1.341(2) . ?
N2 C4 1.354(2) . ?
N5 C8 1.355(2) . ?
N5 C5 1.381(2) . ?
N5 H7 0.90(2) . ?
N1 C1 1.328(2) . ?
N1 H5 0.95(2) . ?
N1 H6 0.91(2) . ?
N6 C5 1.346(2) . ?
N6 C6 1.347(2) . ?
N7 C13 1.517(2) . ?
N7 C17 1.519(2) . ?
N7 C21 1.519(2) . ?
N7 C10 1.522(2) . ?
N3 C3 1.361(2) . ?
N3 C4 1.375(2) . ?
N3 H4 1.00(2) . ?
N4 C6 1.320(2) . ?
N4 H10 0.88(2) . ?
N4 H13 0.92(3) . ?
C1 C2 1.427(3) . ?
C6 C7 1.431(3) . ?
C2 C3 1.348(3) . ?
C2 H12 0.95(2) . ?
C13 C14 1.521(3) . ?
C13 H13A 0.9700 . ?
C13 H13B 0.9700 . ?
C7 C8 1.337(3) . ?
C7 H9 0.95(2) . ?
C8 H8 1.00(2) . ?
C10 C9 1.521(3) . ?
C10 H10A 0.9700 . ?
C10 H10B 0.9700 . ?
C18 C17 1.525(2) . ?
C18 C19 1.528(3) . ?
C18 H18A 0.9700 . ?
C18 H18B 0.9700 . ?
C14 C15 1.523(3) . ?
C14 H14A 0.9700 . ?
C14 H14B 0.9700 . ?
C3 H11 0.985(19) . ?
C9 C11 1.524(3) . ?
C9 H9A 0.9700 . ?
C9 H9B 0.9700 . ?
C21 C22 1.518(3) . ?
C21 H21A 0.9700 . ?
C21 H21B 0.9700 . ?
C17 H17A 0.9700 . ?
C17 H17B 0.9700 . ?
C11 C12 1.523(3) . ?
C11 H11A 0.9700 . ?
C11 H11B 0.9700 . ?
C15 C16 1.525(3) . ?
C15 H15A 0.9700 . ?
C15 H15B 0.9700 . ?
C22 C23 1.521(3) . ?
C22 H22A 0.9700 . ?
C22 H22B 0.9700 . ?
C12 H12A 0.9600 . ?
C12 H12B 0.9600 . ?
C12 H12C 0.9600 . ?
C20 C19 1.520(3) . ?
C20 H20A 0.9600 . ?
C20 H20B 0.9600 . ?
C20 H20C 0.9600 . ?
C19 H19A 0.9700 . ?
C19 H19B 0.9700 . ?
C23 C24 1.512(3) . ?
C23 H23A 0.9700 . ?
C23 H23B 0.9700 . ?
C16 H16A 0.9600 . ?
C16 H16B 0.9600 . ?
C16 H16C 0.9600 . ?
C24 H24A 0.9600 . ?
C24 H24B 0.9600 . ?
C24 H24C 0.9600 . ?

loop_
_geom_torsion_atom_site_label_1
_geom_torsion_atom_site_label_2
_geom_torsion_atom_site_label_3
_geom_torsion_atom_site_label_4
_geom_torsion
_geom_torsion_site_symmetry_1
_geom_torsion_site_symmetry_2
_geom_torsion_site_symmetry_3
_geom_torsion_site_symmetry_4
_geom_torsion_publ_flag
C4 N2 C1 N1 -175.89(16) . . . . ?
C4 N2 C1 C2 3.6(3) . . . . ?
C1 N2 C4 O1 177.50(17) . . . . ?
C1 N2 C4 N3 -2.5(3) . . . . ?
C3 N3 C4 O1 -179.39(17) . . . . ?
C3 N3 C4 N2 0.6(3) . . . . ?
C5 N6 C6 N4 -179.80(17) . . . . ?
C5 N6 C6 C7 0.4(3) . . . . ?
C6 N6 C5 O2 179.76(17) . . . . ?
C6 N6 C5 N5 0.0(3) . . . . ?
C8 N5 C5 O2 178.99(17) . . . . ?
C8 N5 C5 N6 -1.2(3) . . . . ?
N1 C1 C2 C3 176.79(18) . . . . ?
N2 C1 C2 C3 -2.7(3) . . . . ?
C17 N7 C13 C14 -58.62(19) . . . . ?
C21 N7 C13 C14 -178.76(15) . . . . ?
C10 N7 C13 C14 60.59(19) . . . . ?
N4 C6 C7 C8 -179.30(18) . . . . ?
N6 C6 C7 C8 0.5(3) . . . . ?
C6 C7 C8 N5 -1.8(3) . . . . ?
C5 N5 C8 C7 2.2(3) . . . . ?
C13 N7 C10 C9 58.0(2) . . . . ?
C17 N7 C10 C9 178.76(15) . . . . ?
C21 N7 C10 C9 -60.4(2) . . . . ?
N7 C13 C14 C15 172.70(15) . . . . ?
C1 C2 C3 N3 0.8(3) . . . . ?
C4 N3 C3 C2 0.2(3) . . . . ?
N7 C10 C9 C11 -179.94(15) . . . . ?
C13 N7 C21 C22 -174.72(15) . . . . ?
C17 N7 C21 C22 65.20(19) . . . . ?
C10 N7 C21 C22 -54.1(2) . . . . ?
C13 N7 C17 C18 -51.2(2) . . . . ?
C21 N7 C17 C18 66.8(2) . . . . ?
C10 N7 C17 C18 -172.13(15) . . . . ?
C19 C18 C17 N7 -172.76(16) . . . . ?
C10 C9 C11 C12 173.47(17) . . . . ?
C13 C14 C15 C16 177.80(16) . . . . ?
N7 C21 C22 C23 -177.06(16) . . . . ?
C17 C18 C19 C20 177.95(17) . . . . ?
C21 C22 C23 C24 178.46(18) . . . . ?
